data_7240715
loop_
_publ_author_name
'wang, junjie'
'Wu, Fei-Fan'
'Su, Ning'
'Li, Pan-Pan'
'Wang, Si-Yin'
'Ma, Huiyan'
'Li, Yun-Wu'
'Yu, Mei-Hui'

_publ_section_title
;
 Luminescent coordination polymers constructed from mixed-ligand strategy
 for highly selective luminescence sensing of nitrobenzene, Fe3+ and
 Cr2O72- ions and photodegradation of rhodamine B
;
_journal_name_full CrystEngComm
_journal_paper_doi 10.1039/D0CE00677G
_journal_year 2020
_chemical_formula_sum 'C26 H18 Mn N6 O4'
_chemical_formula_weight 533.40
_space_group_IT_number 15
_space_group_name_Hall '-C 2yc'
_space_group_name_H-M_alt 'C 1 2/c 1'
_symmetry_cell_setting monoclinic
_symmetry_space_group_name_H-M 'C 1 2/c 1'
_atom_sites_solution_hydrogens geom
_atom_sites_solution_primary direct
_atom_sites_solution_secondary difmap
_audit_creation_method SHELXL-97
_audit_update_record
;
2017-09-06 deposited with the CCDC.	2020-06-15 downloaded from the CCDC.
;
_cell_angle_alpha 90.00
_cell_angle_beta 107.98(3)
_cell_angle_gamma 90.00
_cell_formula_units_Z 8
_cell_length_a 23.202(5)
_cell_length_b 10.079(2)
_cell_length_c 20.756(4)
_cell_measurement_reflns_used 5425
_cell_measurement_temperature 293(2)
_cell_measurement_theta_max 28.28
_cell_measurement_theta_min 2.22
_cell_volume 4616.8(18)
_computing_cell_refinement 'Bruker SAINT'
_computing_data_collection 'Bruker APEX2'
_computing_data_reduction 'Bruker SAINT'
_computing_molecular_graphics 'Bruker SHELXTL'
_computing_publication_material 'Bruker SHELXTL'
_computing_structure_refinement 'SHELXL-97 (Sheldrick, 1997)'
_computing_structure_solution 'SHELXS-97 (Sheldrick, 1990)'
_diffrn_ambient_temperature 293(2)
_diffrn_measured_fraction_theta_full 0.990
_diffrn_measured_fraction_theta_max 0.990
_diffrn_measurement_device_type 'Bruker APEX-II CCD'
_diffrn_measurement_method '\f and \w scans'
_diffrn_radiation_monochromator graphite
_diffrn_radiation_source 'fine-focus sealed tube'
_diffrn_radiation_type MoK\a
_diffrn_radiation_wavelength 0.71073
_diffrn_reflns_av_R_equivalents 0.0327
_diffrn_reflns_av_sigmaI/netI 0.0341
_diffrn_reflns_limit_h_max 27
_diffrn_reflns_limit_h_min -30
_diffrn_reflns_limit_k_max 13
_diffrn_reflns_limit_k_min -10
_diffrn_reflns_limit_l_max 27
_diffrn_reflns_limit_l_min -27
_diffrn_reflns_number 20371
_diffrn_reflns_theta_full 28.39
_diffrn_reflns_theta_max 28.39
_diffrn_reflns_theta_min 1.85
_diffrn_standards_decay_% 0
_diffrn_standards_interval_count 0
_diffrn_standards_interval_time 0
_diffrn_standards_number 0
_exptl_absorpt_coefficient_mu 0.620
_exptl_absorpt_correction_type none
_exptl_crystal_colour pink
_exptl_crystal_density_diffrn 1.535
_exptl_crystal_density_meas ?
_exptl_crystal_density_method 'not measured'
_exptl_crystal_description block
_exptl_crystal_F_000 2184
_exptl_crystal_size_max 0.20
_exptl_crystal_size_mid 0.20
_exptl_crystal_size_min 0.20
_refine_diff_density_max 0.563
_refine_diff_density_min -0.497
_refine_diff_density_rms 0.065
_refine_ls_extinction_method none
_refine_ls_goodness_of_fit_ref 1.093
_refine_ls_hydrogen_treatment constr
_refine_ls_matrix_type full
_refine_ls_number_parameters 334
_refine_ls_number_reflns 5737
_refine_ls_number_restraints 0
_refine_ls_restrained_S_all 1.093
_refine_ls_R_factor_all 0.0587
_refine_ls_R_factor_gt 0.0427
_refine_ls_shift/su_max 0.001
_refine_ls_shift/su_mean 0.000
_refine_ls_structure_factor_coef Fsqd
_refine_ls_weighting_details 'calc w=1/[\s^2^(Fo^2^)+(0.1000P)^2^+0.0000P] where P=(Fo^2^+2Fc^2^)/3'
_refine_ls_weighting_scheme calc
_refine_ls_wR_factor_gt 0.1450
_refine_ls_wR_factor_ref 0.1571
_reflns_number_gt 4427
_reflns_number_total 5737
_reflns_threshold_expression I>2sigma(I)
_cod_data_source_file d0ce00677g2.cif
_cod_data_source_block 1_CCDC3
_cod_depositor_comments
;
The following automatic conversions were performed:

data item '_symmetry_cell_setting' value 'Monoclinic' was changed to
'monoclinic' in accordance with the
/home/data/users/saulius/crontab/automatic-downloads/rss-feeds/RSC/lib/dictionaries/cif_core.dic
dictionary named 'cif_core.dic' version 2.4.2 last updated on
2011-04-26.

data item '_exptl_crystal_density_meas' value 'not measured' was
changed to '?' -- the value is perceived as not measured.

Automatic conversion script
Id: cif_fix_values 7556 2019-12-06 15:28:31Z antanas 
;
_cod_original_cell_volume 4616.9(16)
_cod_original_sg_symbol_H-M 'C2/c  '
_cod_database_code 7240715

loop_
_symmetry_equiv_pos_as_xyz
'x, y, z'
'-x, y, -z+1/2'
'x+1/2, y+1/2, z'
'-x+1/2, y+1/2, -z+1/2'
'-x, -y, -z'
'x, -y, z-1/2'
'-x+1/2, -y+1/2, -z'
'x+1/2, -y+1/2, z-1/2'

loop_
_atom_site_label
_atom_site_type_symbol
_atom_site_fract_x
_atom_site_fract_y
_atom_site_fract_z
_atom_site_U_iso_or_equiv
_atom_site_adp_type
_atom_site_occupancy
_atom_site_symmetry_multiplicity
_atom_site_calc_flag
_atom_site_refinement_flags
_atom_site_disorder_assembly
_atom_site_disorder_group
Mn1 Mn 0.970151(15) 0.15485(3) 0.551099(15) 0.02455(13) Uani 1 1 d . . .
O1 O 0.96449(7) 0.37528(18) 0.55221(7) 0.0346(4) Uani 1 1 d . . .
O2 O 1.04448(7) 0.28536(16) 0.62427(8) 0.0319(4) Uani 1 1 d . . .
O3 O 1.00424(9) 0.98758(16) 0.61160(8) 0.0383(4) Uani 1 1 d . . .
O4 O 0.97580(8) 0.86464(17) 0.51815(8) 0.0329(4) Uani 1 1 d . . .
N1 N 1.11812(12) 0.6714(2) 0.79597(10) 0.0506(7) Uani 1 1 d . . .
H1A H 1.1322 0.6025 0.8201 0.061 Uiso 1 1 calc R . .
H1B H 1.1270 0.7494 0.8129 0.061 Uiso 1 1 calc R . .
N2 N 0.88703(9) 0.15704(19) 0.45632(9) 0.0276(4) Uani 1 1 d . . .
N3 N 0.59235(10) 0.3301(2) 0.38039(10) 0.0344(5) Uani 1 1 d . . .
N4 N 0.69933(11) 0.0772(3) -0.05108(10) 0.0493(6) Uani 1 1 d . . .
N5 N 0.76396(9) 0.1356(2) 0.20533(9) 0.0293(4) Uani 1 1 d . . .
N6 N 0.66860(8) 0.20491(19) 0.17828(8) 0.0231(4) Uani 1 1 d . . .
H6A H 0.6323 0.2249 0.1541 0.028 Uiso 1 1 calc R . .
C1 C 1.01174(10) 0.3859(2) 0.60161(10) 0.0253(5) Uani 1 1 d . . .
C2 C 1.02830(10) 0.5193(2) 0.63356(10) 0.0255(5) Uani 1 1 d . . .
C3 C 1.00616(10) 0.6317(2) 0.59517(10) 0.0254(5) Uani 1 1 d . . .
H3A H 0.9819 0.6234 0.5504 0.030 Uiso 1 1 calc R . .
C4 C 1.02049(10) 0.7567(2) 0.62415(10) 0.0261(5) Uani 1 1 d . . .
C5 C 1.05670(11) 0.7688(2) 0.69067(11) 0.0304(5) Uani 1 1 d . . .
H5A H 1.0651 0.8527 0.7100 0.036 Uiso 1 1 calc R . .
C6 C 1.08088(12) 0.6567(2) 0.72945(11) 0.0309(5) Uani 1 1 d . . .
C7 C 1.06547(11) 0.5317(2) 0.70024(10) 0.0290(5) Uani 1 1 d . . .
H7A H 1.0802 0.4560 0.7256 0.035 Uiso 1 1 calc R . .
C8 C 0.99806(10) 0.8773(2) 0.58170(11) 0.0274(5) Uani 1 1 d . . .
C9 C 0.86808(10) 0.0477(2) 0.41945(10) 0.0299(5) Uani 1 1 d . . .
H9A H 0.8850 -0.0333 0.4370 0.036 Uiso 1 1 calc R . .
C10 C 0.82468(10) 0.0491(2) 0.35655(11) 0.0303(5) Uani 1 1 d . . .
H10A H 0.8134 -0.0293 0.3323 0.036 Uiso 1 1 calc R . .
C11 C 0.79812(10) 0.1683(2) 0.32983(10) 0.0258(5) Uani 1 1 d . . .
C12 C 0.81707(10) 0.2823(2) 0.36815(10) 0.0290(5) Uani 1 1 d . . .
H12A H 0.8000 0.3641 0.3523 0.035 Uiso 1 1 calc R . .
C13 C 0.86158(11) 0.2726(2) 0.43025(10) 0.0293(5) Uani 1 1 d . . .
H13A H 0.8745 0.3498 0.4551 0.035 Uiso 1 1 calc R . .
C14 C 0.75150(10) 0.1742(2) 0.26282(10) 0.0252(5) Uani 1 1 d . . .
C15 C 0.69243(10) 0.2171(2) 0.24752(9) 0.0239(4) Uani 1 1 d . . .
C16 C 0.65746(9) 0.2590(2) 0.29163(10) 0.0241(5) Uani 1 1 d . . .
C17 C 0.67056(11) 0.2036(3) 0.35635(11) 0.0349(6) Uani 1 1 d . . .
H17A H 0.7015 0.1416 0.3712 0.042 Uiso 1 1 calc R . .
C18 C 0.63765(12) 0.2412(3) 0.39748(11) 0.0395(6) Uani 1 1 d . . .
H18A H 0.6472 0.2027 0.4402 0.047 Uiso 1 1 calc R . .
C19 C 0.58006(11) 0.3832(3) 0.31837(11) 0.0365(6) Uani 1 1 d . . .
H19A H 0.5494 0.4464 0.3054 0.044 Uiso 1 1 calc R . .
C20 C 0.61016(11) 0.3498(2) 0.27246(11) 0.0329(6) Uani 1 1 d . . .
H20A H 0.5989 0.3876 0.2295 0.040 Uiso 1 1 calc R . .
C21 C 0.71312(10) 0.1554(2) 0.15545(10) 0.0256(5) Uani 1 1 d . . .
C22 C 0.70688(10) 0.1288(2) 0.08388(10) 0.0273(5) Uani 1 1 d . . .
C23 C 0.65507(12) 0.1608(3) 0.03160(11) 0.0380(6) Uani 1 1 d . . .
H23A H 0.6219 0.1994 0.0404 0.046 Uiso 1 1 calc R . .
C24 C 0.65422(14) 0.1334(3) -0.03428(12) 0.0497(8) Uani 1 1 d . . .
H24A H 0.6195 0.1561 -0.0692 0.060 Uiso 1 1 calc R . .
C25 C 0.74826(14) 0.0473(4) -0.00003(13) 0.0527(8) Uani 1 1 d . . .
H25A H 0.7807 0.0083 -0.0102 0.063 Uiso 1 1 calc R . .
C26 C 0.75401(12) 0.0706(3) 0.06746(11) 0.0435(7) Uani 1 1 d . . .
H26A H 0.7893 0.0470 0.1012 0.052 Uiso 1 1 calc R . .

loop_
_atom_site_aniso_label
_atom_site_aniso_U_11
_atom_site_aniso_U_22
_atom_site_aniso_U_33
_atom_site_aniso_U_23
_atom_site_aniso_U_13
_atom_site_aniso_U_12
Mn1 0.0248(2) 0.0230(2) 0.02394(18) -0.00016(11) 0.00471(13) 0.00116(12)
O1 0.0321(9) 0.0299(9) 0.0334(8) -0.0014(6) -0.0021(7) -0.0008(7)
O2 0.0298(9) 0.0216(8) 0.0383(8) -0.0001(7) 0.0015(7) 0.0006(6)
O3 0.0547(11) 0.0245(9) 0.0409(8) 0.0040(7) 0.0224(8) 0.0118(8)
O4 0.0306(9) 0.0345(10) 0.0325(8) 0.0098(7) 0.0081(7) 0.0052(7)
N1 0.0719(18) 0.0397(14) 0.0263(10) -0.0030(9) -0.0054(11) -0.0032(11)
N2 0.0227(9) 0.0361(11) 0.0219(8) -0.0005(7) 0.0037(7) 0.0003(7)
N3 0.0320(11) 0.0448(13) 0.0287(9) 0.0011(8) 0.0126(8) 0.0068(9)
N4 0.0532(14) 0.0699(18) 0.0280(9) -0.0104(10) 0.0174(10) -0.0078(13)
N5 0.0244(10) 0.0380(12) 0.0247(8) -0.0042(7) 0.0063(7) 0.0041(8)
N6 0.0210(8) 0.0265(10) 0.0200(7) -0.0002(7) 0.0034(6) 0.0009(7)
C1 0.0280(11) 0.0221(11) 0.0255(9) 0.0011(8) 0.0077(8) -0.0025(9)
C2 0.0272(10) 0.0217(11) 0.0251(9) 0.0007(8) 0.0043(8) -0.0006(8)
C3 0.0279(11) 0.0232(11) 0.0233(9) 0.0015(8) 0.0053(8) -0.0003(9)
C4 0.0279(11) 0.0234(11) 0.0294(10) 0.0032(8) 0.0124(9) 0.0027(9)
C5 0.0408(13) 0.0216(11) 0.0291(10) -0.0034(8) 0.0114(9) -0.0012(9)
C6 0.0373(13) 0.0290(13) 0.0238(9) -0.0018(8) 0.0057(9) -0.0002(9)
C7 0.0371(12) 0.0214(11) 0.0251(9) 0.0028(8) 0.0045(9) 0.0031(9)
C8 0.0275(11) 0.0233(12) 0.0346(10) 0.0056(9) 0.0144(9) 0.0051(9)
C9 0.0273(11) 0.0294(12) 0.0309(10) 0.0048(9) 0.0059(9) 0.0045(9)
C10 0.0284(11) 0.0282(12) 0.0305(10) -0.0046(9) 0.0038(9) 0.0011(9)
C11 0.0219(10) 0.0332(13) 0.0215(9) -0.0026(8) 0.0056(8) 0.0034(8)
C12 0.0297(11) 0.0282(12) 0.0257(9) -0.0012(8) 0.0033(9) 0.0057(9)
C13 0.0317(12) 0.0284(12) 0.0253(9) -0.0054(8) 0.0049(9) 0.0010(9)
C14 0.0246(10) 0.0280(12) 0.0209(9) -0.0039(8) 0.0040(8) 0.0011(8)
C15 0.0256(10) 0.0250(11) 0.0192(8) -0.0010(8) 0.0041(7) 0.0017(8)
C16 0.0226(10) 0.0262(11) 0.0236(9) -0.0020(8) 0.0071(8) -0.0008(8)
C17 0.0305(12) 0.0470(15) 0.0293(10) 0.0106(10) 0.0124(9) 0.0124(11)
C18 0.0369(14) 0.0565(18) 0.0275(10) 0.0109(10) 0.0135(10) 0.0131(12)
C19 0.0338(13) 0.0420(15) 0.0350(11) 0.0037(10) 0.0126(10) 0.0145(11)
C20 0.0345(13) 0.0391(14) 0.0262(10) 0.0044(9) 0.0109(9) 0.0093(10)
C21 0.0251(11) 0.0291(12) 0.0218(9) -0.0028(8) 0.0059(8) 0.0001(8)
C22 0.0299(11) 0.0298(12) 0.0225(9) -0.0026(8) 0.0084(8) -0.0033(9)
C23 0.0328(13) 0.0552(18) 0.0245(10) -0.0034(10) 0.0065(9) 0.0026(11)
C24 0.0461(16) 0.077(2) 0.0213(10) -0.0039(11) 0.0035(11) -0.0059(15)
C25 0.0499(17) 0.075(2) 0.0410(13) -0.0160(13) 0.0251(13) 0.0046(15)
C26 0.0386(14) 0.0615(19) 0.0299(11) -0.0062(11) 0.0097(10) 0.0092(13)

loop_
_atom_type_symbol
_atom_type_description
_atom_type_scat_dispersion_real
_atom_type_scat_dispersion_imag
_atom_type_scat_source
C C 0.0033 0.0016 'International Tables Vol C Tables 4.2.6.8 and 6.1.1.4'
H H 0.0000 0.0000 'International Tables Vol C Tables 4.2.6.8 and 6.1.1.4'
N N 0.0061 0.0033 'International Tables Vol C Tables 4.2.6.8 and 6.1.1.4'
O O 0.0106 0.0060 'International Tables Vol C Tables 4.2.6.8 and 6.1.1.4'
Mn Mn 0.3368 0.7283 'International Tables Vol C Tables 4.2.6.8 and 6.1.1.4'

loop_
_geom_angle_atom_site_label_1
_geom_angle_atom_site_label_2
_geom_angle_atom_site_label_3
_geom_angle
_geom_angle_site_symmetry_1
_geom_angle_site_symmetry_3
_geom_angle_publ_flag
O3 Mn1 O4 97.70(6) 1_545 5_766 ?
O3 Mn1 O1 143.67(6) 1_545 . ?
O4 Mn1 O1 98.27(6) 5_766 . ?
O3 Mn1 N2 125.57(7) 1_545 . ?
O4 Mn1 N2 86.45(7) 5_766 . ?
O1 Mn1 N2 87.85(6) . . ?
O3 Mn1 O2 89.83(7) 1_545 . ?
O4 Mn1 O2 91.14(6) 5_766 . ?
O1 Mn1 O2 57.47(5) . . ?
N2 Mn1 O2 144.53(7) . . ?
O3 Mn1 N3 82.99(7) 1_545 7_656 ?
O4 Mn1 N3 176.47(7) 5_766 7_656 ?
O1 Mn1 N3 83.05(7) . 7_656 ?
N2 Mn1 N3 90.33(7) . 7_656 ?
O2 Mn1 N3 92.32(7) . 7_656 ?
O3 Mn1 C1 116.75(7) 1_545 . ?
O4 Mn1 C1 97.35(7) 5_766 . ?
O1 Mn1 C1 28.61(6) . . ?
N2 Mn1 C1 116.40(7) . . ?
O2 Mn1 C1 28.98(6) . . ?
N3 Mn1 C1 85.39(7) 7_656 . ?
C1 O1 Mn1 93.11(14) . . ?
C1 O2 Mn1 88.35(13) . . ?
C8 O3 Mn1 116.62(14) . 1_565 ?
C8 O4 Mn1 124.14(15) . 5_766 ?
C6 N1 H1A 120.0 . . ?
C6 N1 H1B 120.0 . . ?
H1A N1 H1B 120.0 . . ?
C9 N2 C13 117.30(18) . . ?
C9 N2 Mn1 121.66(14) . . ?
C13 N2 Mn1 120.25(14) . . ?
C19 N3 C18 115.9(2) . . ?
C19 N3 Mn1 124.92(17) . 7_656 ?
C18 N3 Mn1 117.79(16) . 7_656 ?
C25 N4 C24 115.9(2) . . ?
C21 N5 C14 105.20(19) . . ?
C21 N6 C15 107.06(17) . . ?
C21 N6 H6A 126.5 . . ?
C15 N6 H6A 126.5 . . ?
O1 C1 O2 120.6(2) . . ?
O1 C1 C2 118.7(2) . . ?
O2 C1 C2 120.79(18) . . ?
O1 C1 Mn1 58.28(12) . . ?
O2 C1 Mn1 62.67(12) . . ?
C2 C1 Mn1 172.43(17) . . ?
C3 C2 C7 120.2(2) . . ?
C3 C2 C1 118.67(17) . . ?
C7 C2 C1 121.15(19) . . ?
C2 C3 C4 119.58(19) . . ?
C2 C3 H3A 120.2 . . ?
C4 C3 H3A 120.2 . . ?
C5 C4 C3 120.14(19) . . ?
C5 C4 C8 120.6(2) . . ?
C3 C4 C8 119.18(19) . . ?
C4 C5 C6 121.0(2) . . ?
C4 C5 H5A 119.5 . . ?
C6 C5 H5A 119.5 . . ?
N1 C6 C7 121.6(2) . . ?
N1 C6 C5 120.0(2) . . ?
C7 C6 C5 118.4(2) . . ?
C2 C7 C6 120.7(2) . . ?
C2 C7 H7A 119.7 . . ?
C6 C7 H7A 119.7 . . ?
O3 C8 O4 123.4(2) . . ?
O3 C8 C4 117.43(19) . . ?
O4 C8 C4 119.1(2) . . ?
N2 C9 C10 123.3(2) . . ?
N2 C9 H9A 118.4 . . ?
C10 C9 H9A 118.4 . . ?
C9 C10 C11 119.4(2) . . ?
C9 C10 H10A 120.3 . . ?
C11 C10 H10A 120.3 . . ?
C10 C11 C12 117.68(19) . . ?
C10 C11 C14 121.20(19) . . ?
C12 C11 C14 121.11(19) . . ?
C13 C12 C11 119.3(2) . . ?
C13 C12 H12A 120.4 . . ?
C11 C12 H12A 120.4 . . ?
N2 C13 C12 123.1(2) . . ?
N2 C13 H13A 118.5 . . ?
C12 C13 H13A 118.5 . . ?
N5 C14 C15 110.57(17) . . ?
N5 C14 C11 121.3(2) . . ?
C15 C14 C11 128.13(19) . . ?
N6 C15 C14 105.26(18) . . ?
N6 C15 C16 123.93(19) . . ?
C14 C15 C16 130.68(18) . . ?
C20 C16 C17 117.1(2) . . ?
C20 C16 C15 123.60(19) . . ?
C17 C16 C15 119.2(2) . . ?
C18 C17 C16 119.5(2) . . ?
C18 C17 H17A 120.2 . . ?
C16 C17 H17A 120.2 . . ?
N3 C18 C17 124.3(2) . . ?
N3 C18 H18A 117.8 . . ?
C17 C18 H18A 117.8 . . ?
N3 C19 C20 124.1(2) . . ?
N3 C19 H19A 118.0 . . ?
C20 C19 H19A 118.0 . . ?
C19 C20 C16 119.0(2) . . ?
C19 C20 H20A 120.5 . . ?
C16 C20 H20A 120.5 . . ?
N5 C21 N6 111.91(18) . . ?
N5 C21 C22 123.3(2) . . ?
N6 C21 C22 124.80(19) . . ?
C26 C22 C23 118.0(2) . . ?
C26 C22 C21 119.4(2) . . ?
C23 C22 C21 122.6(2) . . ?
C22 C23 C24 118.0(3) . . ?
C22 C23 H23A 121.0 . . ?
C24 C23 H23A 121.0 . . ?
N4 C24 C23 124.8(3) . . ?
N4 C24 H24A 117.6 . . ?
C23 C24 H24A 117.6 . . ?
N4 C25 C26 124.1(3) . . ?
N4 C25 H25A 117.9 . . ?
C26 C25 H25A 117.9 . . ?
C22 C26 C25 119.2(2) . . ?
C22 C26 H26A 120.4 . . ?
C25 C26 H26A 120.4 . . ?

loop_
_geom_bond_atom_site_label_1
_geom_bond_atom_site_label_2
_geom_bond_distance
_geom_bond_site_symmetry_2
_geom_bond_publ_flag
Mn1 O3 2.1051(16) 1_545 ?
Mn1 O4 2.1885(19) 5_766 ?
Mn1 O1 2.2261(19) . ?
Mn1 N2 2.2909(19) . ?
Mn1 O2 2.3226(17) . ?
Mn1 N3 2.328(2) 7_656 ?
Mn1 C1 2.613(2) . ?
O1 C1 1.253(2) . ?
O2 C1 1.267(3) . ?
O3 C8 1.259(3) . ?
O3 Mn1 2.1051(16) 1_565 ?
O4 C8 1.266(3) . ?
O4 Mn1 2.1885(19) 5_766 ?
N1 C6 1.392(3) . ?
N1 H1A 0.8600 . ?
N1 H1B 0.8600 . ?
N2 C9 1.336(3) . ?
N2 C13 1.342(3) . ?
N3 C19 1.341(3) . ?
N3 C18 1.343(3) . ?
N3 Mn1 2.328(2) 7_656 ?
N4 C25 1.326(4) . ?
N4 C24 1.328(4) . ?
N5 C21 1.323(3) . ?
N5 C14 1.368(3) . ?
N6 C21 1.358(3) . ?
N6 C15 1.377(2) . ?
N6 H6A 0.8600 . ?
C1 C2 1.496(3) . ?
C2 C3 1.389(3) . ?
C2 C7 1.392(3) . ?
C3 C4 1.392(3) . ?
C3 H3A 0.9300 . ?
C4 C5 1.382(3) . ?
C4 C8 1.498(3) . ?
C5 C6 1.400(3) . ?
C5 H5A 0.9300 . ?
C6 C7 1.396(3) . ?
C7 H7A 0.9300 . ?
C9 C10 1.381(3) . ?
C9 H9A 0.9300 . ?
C10 C11 1.386(3) . ?
C10 H10A 0.9300 . ?
C11 C12 1.389(3) . ?
C11 C14 1.476(3) . ?
C12 C13 1.384(3) . ?
C12 H12A 0.9300 . ?
C13 H13A 0.9300 . ?
C14 C15 1.377(3) . ?
C15 C16 1.461(3) . ?
C16 C20 1.390(3) . ?
C16 C17 1.399(3) . ?
C17 C18 1.363(3) . ?
C17 H17A 0.9300 . ?
C18 H18A 0.9300 . ?
C19 C20 1.386(3) . ?
C19 H19A 0.9300 . ?
C20 H20A 0.9300 . ?
C21 C22 1.472(3) . ?
C22 C26 1.374(4) . ?
C22 C23 1.386(3) . ?
C23 C24 1.389(3) . ?
C23 H23A 0.9300 . ?
C24 H24A 0.9300 . ?
C25 C26 1.386(3) . ?
C25 H25A 0.9300 . ?
C26 H26A 0.9300 . ?

loop_
_geom_torsion_atom_site_label_1
_geom_torsion_atom_site_label_2
_geom_torsion_atom_site_label_3
_geom_torsion_atom_site_label_4
_geom_torsion
_geom_torsion_site_symmetry_1
_geom_torsion_site_symmetry_2
_geom_torsion_site_symmetry_3
_geom_torsion_site_symmetry_4
_geom_torsion_publ_flag
O3 Mn1 O1 C1 25.0(2) 1_545 . . . ?
O4 Mn1 O1 C1 -90.19(14) 5_766 . . . ?
N2 Mn1 O1 C1 -176.29(14) . . . . ?
O2 Mn1 O1 C1 -4.14(13) . . . . ?
N3 Mn1 O1 C1 93.11(14) 7_656 . . . ?
O3 Mn1 O2 C1 -159.12(14) 1_545 . . . ?
O4 Mn1 O2 C1 103.19(13) 5_766 . . . ?
O1 Mn1 O2 C1 4.09(12) . . . . ?
N2 Mn1 O2 C1 17.7(2) . . . . ?
N3 Mn1 O2 C1 -76.14(14) 7_656 . . . ?
O3 Mn1 N2 C9 -25.0(2) 1_545 . . . ?
O4 Mn1 N2 C9 71.90(18) 5_766 . . . ?
O1 Mn1 N2 C9 170.33(18) . . . . ?
O2 Mn1 N2 C9 158.89(16) . . . . ?
N3 Mn1 N2 C9 -106.63(18) 7_656 . . . ?
C1 Mn1 N2 C9 168.35(17) . . . . ?
O3 Mn1 N2 C13 165.46(16) 1_545 . . . ?
O4 Mn1 N2 C13 -97.61(18) 5_766 . . . ?
O1 Mn1 N2 C13 0.82(18) . . . . ?
O2 Mn1 N2 C13 -10.6(2) . . . . ?
N3 Mn1 N2 C13 83.86(18) 7_656 . . . ?
C1 Mn1 N2 C13 -1.2(2) . . . . ?
Mn1 O1 C1 O2 7.5(2) . . . . ?
Mn1 O1 C1 C2 -171.99(18) . . . . ?
Mn1 O2 C1 O1 -7.1(2) . . . . ?
Mn1 O2 C1 C2 172.3(2) . . . . ?
O3 Mn1 C1 O1 -163.70(13) 1_545 . . . ?
O4 Mn1 C1 O1 93.81(14) 5_766 . . . ?
N2 Mn1 C1 O1 4.14(16) . . . . ?
O2 Mn1 C1 O1 172.8(2) . . . . ?
N3 Mn1 C1 O1 -83.94(14) 7_656 . . . ?
O3 Mn1 C1 O2 23.53(16) 1_545 . . . ?
O4 Mn1 C1 O2 -78.97(13) 5_766 . . . ?
O1 Mn1 C1 O2 -172.8(2) . . . . ?
N2 Mn1 C1 O2 -168.64(13) . . . . ?
N3 Mn1 C1 O2 103.28(14) 7_656 . . . ?
O3 Mn1 C1 C2 -95.5(11) 1_545 . . . ?
O4 Mn1 C1 C2 162.0(11) 5_766 . . . ?
O1 Mn1 C1 C2 68.2(11) . . . . ?
N2 Mn1 C1 C2 72.3(11) . . . . ?
O2 Mn1 C1 C2 -119.0(11) . . . . ?
N3 Mn1 C1 C2 -15.7(11) 7_656 . . . ?
O1 C1 C2 C3 -23.7(3) . . . . ?
O2 C1 C2 C3 156.9(2) . . . . ?
Mn1 C1 C2 C3 -87.9(11) . . . . ?
O1 C1 C2 C7 156.8(2) . . . . ?
O2 C1 C2 C7 -22.7(3) . . . . ?
Mn1 C1 C2 C7 92.6(11) . . . . ?
C7 C2 C3 C4 -1.1(4) . . . . ?
C1 C2 C3 C4 179.3(2) . . . . ?
C2 C3 C4 C5 0.2(4) . . . . ?
C2 C3 C4 C8 178.0(2) . . . . ?
C3 C4 C5 C6 1.7(4) . . . . ?
C8 C4 C5 C6 -176.1(2) . . . . ?
C4 C5 C6 N1 178.9(2) . . . . ?
C4 C5 C6 C7 -2.7(4) . . . . ?
C3 C2 C7 C6 0.1(4) . . . . ?
C1 C2 C7 C6 179.7(2) . . . . ?
N1 C6 C7 C2 -179.8(2) . . . . ?
C5 C6 C7 C2 1.7(4) . . . . ?
Mn1 O3 C8 O4 3.9(3) 1_565 . . . ?
Mn1 O3 C8 C4 -178.36(15) 1_565 . . . ?
Mn1 O4 C8 O3 97.7(3) 5_766 . . . ?
Mn1 O4 C8 C4 -80.0(2) 5_766 . . . ?
C5 C4 C8 O3 -12.2(4) . . . . ?
C3 C4 C8 O3 170.0(2) . . . . ?
C5 C4 C8 O4 165.7(2) . . . . ?
C3 C4 C8 O4 -12.1(3) . . . . ?
C13 N2 C9 C10 0.7(4) . . . . ?
Mn1 N2 C9 C10 -169.15(18) . . . . ?
N2 C9 C10 C11 -1.1(4) . . . . ?
C9 C10 C11 C12 0.4(4) . . . . ?
C9 C10 C11 C14 -179.9(2) . . . . ?
C10 C11 C12 C13 0.7(4) . . . . ?
C14 C11 C12 C13 -179.0(2) . . . . ?
C9 N2 C13 C12 0.5(4) . . . . ?
Mn1 N2 C13 C12 170.47(18) . . . . ?
C11 C12 C13 N2 -1.2(4) . . . . ?
C21 N5 C14 C15 0.4(3) . . . . ?
C21 N5 C14 C11 -179.2(2) . . . . ?
C10 C11 C14 N5 -61.0(3) . . . . ?
C12 C11 C14 N5 118.7(3) . . . . ?
C10 C11 C14 C15 119.6(3) . . . . ?
C12 C11 C14 C15 -60.7(3) . . . . ?
C21 N6 C15 C14 0.5(2) . . . . ?
C21 N6 C15 C16 -175.8(2) . . . . ?
N5 C14 C15 N6 -0.5(3) . . . . ?
C11 C14 C15 N6 178.9(2) . . . . ?
N5 C14 C15 C16 175.4(2) . . . . ?
C11 C14 C15 C16 -5.1(4) . . . . ?
N6 C15 C16 C20 -33.5(3) . . . . ?
C14 C15 C16 C20 151.2(3) . . . . ?
N6 C15 C16 C17 144.9(2) . . . . ?
C14 C15 C16 C17 -30.4(4) . . . . ?
C20 C16 C17 C18 -0.7(4) . . . . ?
C15 C16 C17 C18 -179.3(2) . . . . ?
C19 N3 C18 C17 0.0(4) . . . . ?
Mn1 N3 C18 C17 167.3(2) 7_656 . . . ?
C16 C17 C18 N3 -0.2(4) . . . . ?
C18 N3 C19 C20 1.2(4) . . . . ?
Mn1 N3 C19 C20 -165.08(19) 7_656 . . . ?
N3 C19 C20 C16 -2.1(4) . . . . ?
C17 C16 C20 C19 1.8(4) . . . . ?
C15 C16 C20 C19 -179.7(2) . . . . ?
C14 N5 C21 N6 -0.1(3) . . . . ?
C14 N5 C21 C22 178.8(2) . . . . ?
C15 N6 C21 N5 -0.3(3) . . . . ?
C15 N6 C21 C22 -179.1(2) . . . . ?
N5 C21 C22 C26 5.5(4) . . . . ?
N6 C21 C22 C26 -175.8(2) . . . . ?
N5 C21 C22 C23 -174.3(2) . . . . ?
N6 C21 C22 C23 4.5(4) . . . . ?
C26 C22 C23 C24 -0.7(4) . . . . ?
C21 C22 C23 C24 179.0(2) . . . . ?
C25 N4 C24 C23 -0.6(5) . . . . ?
C22 C23 C24 N4 0.8(5) . . . . ?
C24 N4 C25 C26 0.4(5) . . . . ?
C23 C22 C26 C25 0.6(4) . . . . ?
C21 C22 C26 C25 -179.1(3) . . . . ?
N4 C25 C26 C22 -0.4(5) . . . . ?
